data_7059082
loop_
_publ_author_name
'Podjed, Nina'
'Stare, Petra'
'Koro\<sec, Romana Cerc'
'Alcaide, Mar\'ia M.'
'L\'opez-Serrano, Joaqu\'in'
'Modec, Barbara'

_publ_section_title
;
 3-Amino-1-propanol and N-methylaminoethanol: coordination to zinc(ii) vs.
 decomposition to ammonia
;
_journal_issue 2
_journal_name_full 'New Journal of Chemistry'
_journal_page_first 387
_journal_page_last 400
_journal_paper_doi 10.1039/C9NJ05005A
_journal_volume 44
_journal_year 2020
_chemical_formula_moiety 'C23 H21 N3 O5 Zn, C3 H8 O'
_chemical_formula_sum 'C26 H29 N3 O6 Zn'
_chemical_formula_weight 544.89
_space_group_crystal_system triclinic
_space_group_IT_number 2
_space_group_name_Hall '-P 1'
_space_group_name_H-M_alt 'P -1'
_atom_sites_solution_hydrogens mixed
_atom_sites_solution_primary dual
_audit_creation_date 2019-07-31
_audit_creation_method
;
Olex2 1.2
(compiled 2018.05.29 svn.r3508 for OlexSys, GUI svn.r5506)
;
_audit_update_record
;
2019-11-06 deposited with the CCDC.	2019-11-20 downloaded from the CCDC.
;
_cell_angle_alpha 71.090(5)
_cell_angle_beta 85.805(5)
_cell_angle_gamma 70.921(5)
_cell_formula_units_Z 2
_cell_length_a 7.9175(5)
_cell_length_b 11.4683(6)
_cell_length_c 15.3238(9)
_cell_measurement_reflns_used 5510
_cell_measurement_temperature 150.00(10)
_cell_measurement_theta_max 72.7330
_cell_measurement_theta_min 4.2770
_cell_volume 1243.17(14)
_computing_cell_refinement 'CrysAlisPro 1.171.39.46e (Rigaku OD, 2018)'
_computing_data_collection 'CrysAlisPro 1.171.39.46e (Rigaku OD, 2018)'
_computing_data_reduction 'CrysAlisPro 1.171.39.46e (Rigaku OD, 2018)'
_computing_molecular_graphics 'Olex2 (Dolomanov et al., 2009)'
_computing_publication_material 'Olex2 (Dolomanov et al., 2009)'
_computing_structure_refinement 'ShelXL (Sheldrick, 2015)'
_computing_structure_solution 'ShelXT (Sheldrick, 2015)'
_diffrn_ambient_environment N~2~
_diffrn_ambient_temperature 150.00(10)
_diffrn_detector 'CCD plate'
_diffrn_detector_area_resol_mean 10.4933
_diffrn_detector_type Atlas
_diffrn_measured_fraction_theta_full 0.998
_diffrn_measured_fraction_theta_max 0.966
_diffrn_measurement_details
;
List of Runs (angles in degrees, time in seconds):

  # Type    Start    End  Width  t~exp~   \w     \q     \k     \f   Frames
#--------------------------------------------------------------------------
  1  \w    -85.00 -57.00   1.00    1.00    --  -41.63 125.00  30.00   28
  2  \w   -119.00 -13.00   1.00    1.00    --  -41.63 -19.00 -60.00  106
  3  \w    -50.00 -10.00   1.00    1.00    --  -41.63 125.00  30.00   40
  4  \w   -116.00 -46.00   1.00    1.00    --  -41.63 -37.00-120.00   70
  5  \w     28.00  90.00   1.00    1.00    --   41.63-125.00-150.00   62
  6  \w     89.00 116.00   1.00    1.00    --   41.63 165.00  63.00   27
  7  \w     31.00 100.00   1.00    4.00    --  104.43 -94.00-150.00   69
  8  \w     41.00 125.00   1.00    4.00    --  104.43 -45.00-150.00   84
  9  \w     79.00 178.00   1.00    4.00    --  104.43  30.00 -90.00   99
 10  \w     87.00 133.00   1.00    4.00    --  104.43 -61.00  30.00   46
 11  \w    105.00 175.00   1.00    4.00    --  104.43 125.00-150.00   70
 12  \w     32.00 117.00   1.00    4.00    --  104.43-125.00  60.00   85
 13  \w     54.00 113.00   1.00    4.00    --  104.43-116.00-171.00   59
 14  \w    108.00 165.00   1.00    4.00    --  104.43 125.00-180.00   57
 15  \w     38.00  75.00   1.00    4.00    --  104.43 -45.00 -60.00   37
 16  \w     61.00  96.00   1.00    4.00    --  104.43 -94.00 -60.00   35
 17  \w     24.00 129.00   1.00    4.00    --  104.43 -15.00  90.00  105
;
_diffrn_measurement_device 'four-circle diffractometer'
_diffrn_measurement_device_type 'SuperNova, Dual, Cu at home/near, Atlas'
_diffrn_measurement_method '\w scans'
_diffrn_orient_matrix_type 'CrysAlisPro convention (1999,Acta A55,543-557)'
_diffrn_orient_matrix_UB_11 -0.1688961000
_diffrn_orient_matrix_UB_12 0.0589538000
_diffrn_orient_matrix_UB_13 -0.0638163000
_diffrn_orient_matrix_UB_21 0.1124072000
_diffrn_orient_matrix_UB_22 0.0421332000
_diffrn_orient_matrix_UB_23 -0.0834008000
_diffrn_orient_matrix_UB_31 0.0358456000
_diffrn_orient_matrix_UB_32 -0.1312765000
_diffrn_orient_matrix_UB_33 -0.0167421000
_diffrn_radiation_monochromator mirror
_diffrn_radiation_probe x-ray
_diffrn_radiation_type CuK\a
_diffrn_radiation_wavelength 1.54184
_diffrn_reflns_av_R_equivalents 0.0162
_diffrn_reflns_av_unetI/netI 0.0186
_diffrn_reflns_Laue_measured_fraction_full 0.998
_diffrn_reflns_Laue_measured_fraction_max 0.966
_diffrn_reflns_limit_h_max 9
_diffrn_reflns_limit_h_min -9
_diffrn_reflns_limit_k_max 9
_diffrn_reflns_limit_k_min -13
_diffrn_reflns_limit_l_max 16
_diffrn_reflns_limit_l_min -18
_diffrn_reflns_number 8490
_diffrn_reflns_point_group_measured_fraction_full 0.998
_diffrn_reflns_point_group_measured_fraction_max 0.966
_diffrn_reflns_theta_full 67.684
_diffrn_reflns_theta_max 72.993
_diffrn_reflns_theta_min 3.050
_diffrn_source 'micro-focus sealed X-ray tube'
_diffrn_source_type 'SuperNova (Cu) X-ray Source'
_exptl_absorpt_coefficient_mu 1.768
_exptl_absorpt_correction_T_max 1.00000
_exptl_absorpt_correction_T_min 0.40358
_exptl_absorpt_correction_type multi-scan
_exptl_absorpt_process_details
;
CrysAlisPro 1.171.39.46e (Rigaku Oxford Diffraction, 2018)
Empirical absorption correction using spherical harmonics,
 implemented in SCALE3 ABSPACK scaling algorithm.
;
_exptl_crystal_colour 'light orange'
_exptl_crystal_density_diffrn 1.456
_exptl_crystal_density_meas ?
_exptl_crystal_density_method 'not measured'
_exptl_crystal_description block
_exptl_crystal_F_000 568
_exptl_crystal_size_max 0.4
_exptl_crystal_size_mid 0.3
_exptl_crystal_size_min 0.2
_refine_diff_density_max 0.228
_refine_diff_density_min -0.564
_refine_diff_density_rms 0.080
_refine_ls_extinction_method none
_refine_ls_goodness_of_fit_ref 1.063
_refine_ls_hydrogen_treatment mixed
_refine_ls_matrix_type full
_refine_ls_number_parameters 415
_refine_ls_number_reflns 4795
_refine_ls_number_restraints 0
_refine_ls_restrained_S_all 1.063
_refine_ls_R_factor_all 0.0319
_refine_ls_R_factor_gt 0.0309
_refine_ls_shift/su_max 0.001
_refine_ls_shift/su_mean 0.000
_refine_ls_structure_factor_coef Fsqd
_refine_ls_weighting_details 'w=1/[\s^2^(Fo^2^)+(0.0479P)^2^+0.6059P] where P=(Fo^2^+2Fc^2^)/3'
_refine_ls_weighting_scheme calc
_refine_ls_wR_factor_gt 0.0811
_refine_ls_wR_factor_ref 0.0818
_reflns_Friedel_coverage 0.000
_reflns_number_gt 4604
_reflns_number_total 4795
_reflns_threshold_expression 'I > 2\s(I)'
_cod_data_source_file c9nj05005a3.cif
_cod_data_source_block 2c
_cod_depositor_comments
;
The following automatic conversions were performed:

data item '_exptl_crystal_density_meas' value 'not measured' was
changed to '?' -- the value is perceived as not measured.

Automatic conversion script
Id: cif_fix_values 6909 2019-04-08 15:41:33Z antanas 

 Adding full bibliography for 7059078--7059083.cif.

 Adding full bibliography for 7059078--7059083.cif.
;
_cod_database_code 7059082
_shelx_shelxl_version_number 2018/3
_shelx_space_group_comment
;
The symmetry employed for this shelxl refinement is uniquely defined
by the following loop, which should always be used as a source of
symmetry information in preference to the above space-group names.
They are only intended as comments.
;
_shelx_estimated_absorpt_t_max 0.719
_shelx_estimated_absorpt_t_min 0.538

loop_
_space_group_symop_operation_xyz
'x, y, z'
'-x, -y, -z'

loop_
_atom_site_label
_atom_site_type_symbol
_atom_site_fract_x
_atom_site_fract_y
_atom_site_fract_z
_atom_site_U_iso_or_equiv
_atom_site_adp_type
_atom_site_occupancy
_atom_site_site_symmetry_order
_atom_site_calc_flag
_atom_site_refinement_flags_posn
Zn1 Zn 0.68732(3) 0.62145(2) 0.69015(2) 0.01894(8) Uani 1 1 d .
O1 O 0.75922(17) 0.71283(12) 0.76434(8) 0.0273(3) Uani 1 1 d .
O2 O 0.44686(15) 0.64399(12) 0.63964(8) 0.0245(2) Uani 1 1 d .
O3 O 0.8345(2) 0.42093(15) 0.50614(10) 0.0423(4) Uani 1 1 d .
H3 H 0.816(4) 0.425(3) 0.455(2) 0.047(7) Uiso 1 1 d .
O11 O 0.86252(19) 0.87533(13) 0.75645(9) 0.0327(3) Uani 1 1 d .
O22 O 0.21044(18) 0.57428(15) 0.66764(9) 0.0353(3) Uani 1 1 d .
N1 N 0.71959(17) 0.79067(13) 0.58041(9) 0.0193(3) Uani 1 1 d .
N2 N 0.58266(17) 0.50440(12) 0.81048(9) 0.0184(3) Uani 1 1 d .
N3 N 0.90266(19) 0.48360(14) 0.66151(10) 0.0219(3) Uani 1 1 d .
H3A H 0.990(3) 0.496(2) 0.6782(17) 0.036(6) Uiso 1 1 d .
H3B H 0.900(3) 0.499(2) 0.6043(18) 0.031(6) Uiso 1 1 d .
C10 C 0.6862(2) 0.83291(16) 0.48692(11) 0.0204(3) Uani 1 1 d .
C11 C 0.6367(2) 0.75411(18) 0.44586(12) 0.0255(3) Uani 1 1 d .
H11 H 0.636(3) 0.670(2) 0.4828(16) 0.032(6) Uiso 1 1 d .
C12 C 0.5994(2) 0.7978(2) 0.35255(12) 0.0304(4) Uani 1 1 d .
H12 H 0.562(4) 0.743(3) 0.3262(18) 0.048(7) Uiso 1 1 d .
C13 C 0.6077(3) 0.9204(2) 0.29689(12) 0.0338(4) Uani 1 1 d .
H13 H 0.578(4) 0.952(3) 0.2334(19) 0.047(7) Uiso 1 1 d .
C14 C 0.6584(2) 0.99694(18) 0.33487(12) 0.0308(4) Uani 1 1 d .
H14 H 0.666(3) 1.081(2) 0.3009(17) 0.037(6) Uiso 1 1 d .
C15 C 0.7000(2) 0.95513(16) 0.43075(12) 0.0238(3) Uani 1 1 d .
C16 C 0.7552(2) 1.02989(16) 0.47321(13) 0.0271(4) Uani 1 1 d .
H16 H 0.764(3) 1.112(2) 0.4368(16) 0.034(6) Uiso 1 1 d .
C17 C 0.7934(2) 0.98333(16) 0.56560(13) 0.0257(3) Uani 1 1 d .
H17 H 0.836(3) 1.029(2) 0.5948(16) 0.033(6) Uiso 1 1 d .
C18 C 0.7718(2) 0.86367(15) 0.61689(11) 0.0210(3) Uani 1 1 d .
C19 C 0.8021(2) 0.81384(16) 0.72115(12) 0.0244(3) Uani 1 1 d .
C20 C 0.6523(2) 0.43740(15) 0.89861(11) 0.0197(3) Uani 1 1 d .
C21 C 0.8184(2) 0.44124(16) 0.92357(12) 0.0235(3) Uani 1 1 d .
H21 H 0.878(3) 0.488(2) 0.8806(14) 0.021(5) Uiso 1 1 d .
C22 C 0.8892(2) 0.37352(17) 1.01141(12) 0.0275(4) Uani 1 1 d .
H22 H 0.997(3) 0.377(2) 1.0282(16) 0.029(5) Uiso 1 1 d .
C23 C 0.7975(3) 0.30066(17) 1.07792(12) 0.0294(4) Uani 1 1 d .
H23 H 0.851(3) 0.255(2) 1.1376(18) 0.041(6) Uiso 1 1 d .
C24 C 0.6372(3) 0.29601(16) 1.05572(12) 0.0272(4) Uani 1 1 d .
H24 H 0.571(3) 0.250(2) 1.1000(16) 0.032(6) Uiso 1 1 d .
C25 C 0.5601(2) 0.36372(15) 0.96501(11) 0.0223(3) Uani 1 1 d .
C26 C 0.3971(2) 0.35901(16) 0.93810(12) 0.0259(3) Uani 1 1 d .
H26 H 0.340(3) 0.309(2) 0.9814(16) 0.030(5) Uiso 1 1 d .
C27 C 0.3301(2) 0.42669(17) 0.85017(12) 0.0251(3) Uani 1 1 d .
H27 H 0.221(3) 0.429(2) 0.8289(17) 0.038(6) Uiso 1 1 d .
C28 C 0.4263(2) 0.49948(15) 0.78858(11) 0.0202(3) Uani 1 1 d .
C29 C 0.3548(2) 0.57868(17) 0.69100(11) 0.0234(3) Uani 1 1 d .
C31 C 0.9181(2) 0.34380(17) 0.70387(12) 0.0268(3) Uani 1 1 d .
H31A H 0.902(3) 0.327(2) 0.7691(16) 0.029(5) Uiso 1 1 d .
H31B H 1.039(3) 0.287(2) 0.6978(16) 0.035(6) Uiso 1 1 d .
C32 C 0.7811(3) 0.31020(17) 0.66094(12) 0.0279(4) Uani 1 1 d .
H32A H 0.663(3) 0.375(2) 0.6590(14) 0.021(5) Uiso 1 1 d .
H32B H 0.777(3) 0.221(2) 0.7010(17) 0.042(6) Uiso 1 1 d .
C33 C 0.8255(3) 0.29980(18) 0.56560(13) 0.0289(4) Uani 1 1 d .
H33A H 0.940(3) 0.231(2) 0.5685(16) 0.035(6) Uiso 1 1 d .
H33B H 0.731(3) 0.276(2) 0.5450(17) 0.038(6) Uiso 1 1 d .
O4 O 0.7292(2) 0.87256(13) 0.92948(10) 0.0353(3) Uani 1 1 d .
H4 H 0.766(4) 0.866(3) 0.878(2) 0.047(7) Uiso 1 1 d .
C41 C 0.7501(3) 0.9411(2) 1.05747(14) 0.0410(5) Uani 1 1 d .
H41A H 0.622669 0.981155 1.055148 0.061 Uiso 1 1 calc GR
H41B H 0.806452 0.987546 1.081315 0.061 Uiso 1 1 calc GR
H41C H 0.781032 0.852363 1.096947 0.061 Uiso 1 1 calc GR
C42 C 0.8131(3) 0.94471(17) 0.96159(13) 0.0301(4) Uani 1 1 d .
H42 H 0.942828 0.901963 0.965011 0.036 Uiso 1 1 calc R
C43 C 0.7709(4) 1.0815(2) 0.89556(16) 0.0461(5) Uani 1 1 d .
H43A H 0.815844 1.078791 0.836098 0.069 Uiso 1 1 calc GR
H43B H 0.826306 1.129417 0.918439 0.069 Uiso 1 1 calc GR
H43C H 0.643754 1.123464 0.890115 0.069 Uiso 1 1 calc GR

loop_
_atom_site_aniso_label
_atom_site_aniso_U_11
_atom_site_aniso_U_22
_atom_site_aniso_U_33
_atom_site_aniso_U_23
_atom_site_aniso_U_13
_atom_site_aniso_U_12
Zn1 0.02113(12) 0.02025(12) 0.01902(12) -0.00658(9) 0.00220(8) -0.01129(9)
O1 0.0405(7) 0.0258(6) 0.0216(6) -0.0068(5) -0.0001(5) -0.0190(5)
O2 0.0231(6) 0.0301(6) 0.0223(6) -0.0048(5) 0.0003(4) -0.0145(5)
O3 0.0766(11) 0.0431(8) 0.0220(7) -0.0081(6) 0.0012(7) -0.0406(8)
O11 0.0468(8) 0.0324(7) 0.0292(6) -0.0119(5) -0.0028(6) -0.0232(6)
O22 0.0302(7) 0.0594(9) 0.0268(6) -0.0120(6) 0.0017(5) -0.0297(6)
N1 0.0197(6) 0.0185(6) 0.0212(6) -0.0054(5) 0.0025(5) -0.0095(5)
N2 0.0203(6) 0.0195(6) 0.0188(6) -0.0088(5) 0.0055(5) -0.0092(5)
N3 0.0221(7) 0.0295(7) 0.0198(7) -0.0100(6) 0.0037(5) -0.0139(6)
C10 0.0166(7) 0.0231(8) 0.0207(7) -0.0061(6) 0.0030(6) -0.0068(6)
C11 0.0246(8) 0.0305(9) 0.0251(8) -0.0107(7) 0.0043(6) -0.0126(7)
C12 0.0289(9) 0.0428(10) 0.0247(8) -0.0151(8) 0.0041(7) -0.0146(8)
C13 0.0310(9) 0.0454(11) 0.0192(8) -0.0069(8) 0.0028(7) -0.0084(8)
C14 0.0312(9) 0.0293(9) 0.0237(8) -0.0012(7) 0.0039(7) -0.0069(7)
C15 0.0204(7) 0.0221(8) 0.0248(8) -0.0040(6) 0.0042(6) -0.0055(6)
C16 0.0276(8) 0.0193(8) 0.0313(9) -0.0036(7) 0.0035(7) -0.0083(6)
C17 0.0258(8) 0.0211(8) 0.0331(9) -0.0097(7) 0.0012(7) -0.0104(6)
C18 0.0189(7) 0.0208(7) 0.0249(8) -0.0082(6) 0.0014(6) -0.0075(6)
C19 0.0267(8) 0.0244(8) 0.0250(8) -0.0095(6) 0.0004(6) -0.0102(6)
C20 0.0239(8) 0.0175(7) 0.0195(7) -0.0092(6) 0.0043(6) -0.0065(6)
C21 0.0253(8) 0.0230(8) 0.0235(8) -0.0087(6) 0.0032(6) -0.0088(6)
C22 0.0281(9) 0.0255(8) 0.0280(9) -0.0104(7) -0.0031(7) -0.0047(7)
C23 0.0387(10) 0.0215(8) 0.0219(8) -0.0055(7) -0.0018(7) -0.0025(7)
C24 0.0367(9) 0.0196(8) 0.0225(8) -0.0058(6) 0.0061(7) -0.0072(7)
C25 0.0289(8) 0.0167(7) 0.0223(8) -0.0086(6) 0.0066(6) -0.0076(6)
C26 0.0309(9) 0.0237(8) 0.0267(8) -0.0091(7) 0.0110(7) -0.0145(7)
C27 0.0242(8) 0.0289(8) 0.0289(8) -0.0121(7) 0.0070(7) -0.0154(7)
C28 0.0220(7) 0.0218(7) 0.0218(8) -0.0109(6) 0.0048(6) -0.0103(6)
C29 0.0238(8) 0.0294(8) 0.0226(8) -0.0129(7) 0.0036(6) -0.0120(7)
C31 0.0284(9) 0.0240(8) 0.0233(8) -0.0067(7) 0.0012(6) -0.0034(7)
C32 0.0346(9) 0.0228(8) 0.0282(9) -0.0077(7) 0.0080(7) -0.0135(7)
C33 0.0347(9) 0.0261(9) 0.0310(9) -0.0124(7) 0.0043(7) -0.0140(8)
O4 0.0468(8) 0.0333(7) 0.0323(7) -0.0119(6) 0.0108(6) -0.0219(6)
C41 0.0470(12) 0.0494(12) 0.0322(10) -0.0144(9) 0.0090(9) -0.0231(10)
C42 0.0347(9) 0.0253(8) 0.0318(9) -0.0100(7) 0.0083(7) -0.0122(7)
C43 0.0703(15) 0.0278(10) 0.0397(11) -0.0073(9) 0.0043(10) -0.0190(10)

loop_
_atom_type_symbol
_atom_type_description
_atom_type_scat_dispersion_real
_atom_type_scat_dispersion_imag
_atom_type_scat_source
C C 0.0181 0.0091 'International Tables Vol C Tables 4.2.6.8 and 6.1.1.4'
H H 0.0000 0.0000 'International Tables Vol C Tables 4.2.6.8 and 6.1.1.4'
N N 0.0311 0.0180 'International Tables Vol C Tables 4.2.6.8 and 6.1.1.4'
O O 0.0492 0.0322 'International Tables Vol C Tables 4.2.6.8 and 6.1.1.4'
Zn Zn -1.5491 0.6778 'International Tables Vol C Tables 4.2.6.8 and 6.1.1.4'

loop_
_geom_angle_atom_site_label_1
_geom_angle_atom_site_label_2
_geom_angle_atom_site_label_3
_geom_angle
O1 Zn1 O2 131.42(5)
O1 Zn1 N1 79.30(5)
O1 Zn1 N2 92.32(5)
O1 Zn1 N3 111.66(6)
O2 Zn1 N1 93.60(5)
O2 Zn1 N2 78.87(5)
O2 Zn1 N3 116.91(5)
N2 Zn1 N1 160.72(5)
N3 Zn1 N1 97.40(5)
N3 Zn1 N2 101.83(5)
C19 O1 Zn1 117.94(11)
C29 O2 Zn1 117.44(11)
C10 N1 Zn1 131.61(11)
C18 N1 Zn1 109.71(10)
C18 N1 C10 118.57(14)
C20 N2 Zn1 131.23(11)
C28 N2 Zn1 110.26(10)
C28 N2 C20 118.49(13)
C31 N3 Zn1 118.99(10)
N1 C10 C11 119.57(15)
N1 C10 C15 120.83(15)
C11 C10 C15 119.60(15)
C12 C11 C10 119.54(17)
C11 C12 C13 121.16(17)
C14 C13 C12 120.22(17)
C13 C14 C15 120.51(17)
C14 C15 C10 118.93(16)
C16 C15 C10 118.35(15)
C16 C15 C14 122.71(16)
C17 C16 C15 119.44(16)
C16 C17 C18 118.94(16)
N1 C18 C17 123.80(15)
N1 C18 C19 116.29(14)
C17 C18 C19 119.86(15)
O1 C19 C18 116.36(14)
O11 C19 O1 125.93(16)
O11 C19 C18 117.69(15)
N2 C20 C21 119.54(14)
N2 C20 C25 120.81(15)
C21 C20 C25 119.65(15)
C22 C21 C20 119.72(16)
C21 C22 C23 120.85(17)
C24 C23 C22 120.53(16)
C23 C24 C25 120.33(16)
C20 C25 C24 118.91(16)
C26 C25 C20 118.67(15)
C26 C25 C24 122.41(16)
C27 C26 C25 119.48(15)
C26 C27 C28 118.93(16)
N2 C28 C27 123.59(15)
N2 C28 C29 115.69(14)
C27 C28 C29 120.73(15)
O2 C29 C28 117.39(14)
O22 C29 O2 125.24(16)
O22 C29 C28 117.37(15)
N3 C31 C32 111.14(14)
C33 C32 C31 113.94(15)
O3 C33 C32 108.96(14)
O4 C42 C41 107.68(15)
O4 C42 C43 110.28(17)
C43 C42 C41 112.60(17)

loop_
_geom_bond_atom_site_label_1
_geom_bond_atom_site_label_2
_geom_bond_distance
Zn1 O1 1.9928(12)
Zn1 O2 2.0137(12)
Zn1 N1 2.1921(13)
Zn1 N2 2.1882(13)
Zn1 N3 2.0438(14)
O1 C19 1.274(2)
O2 C29 1.266(2)
O3 C33 1.414(2)
O11 C19 1.234(2)
O22 C29 1.244(2)
N1 C10 1.371(2)
N1 C18 1.322(2)
N2 C20 1.370(2)
N2 C28 1.329(2)
N3 C31 1.488(2)
C10 C11 1.415(2)
C10 C15 1.422(2)
C11 C12 1.372(2)
C12 C13 1.409(3)
C13 C14 1.366(3)
C14 C15 1.417(2)
C15 C16 1.414(3)
C16 C17 1.359(3)
C17 C18 1.402(2)
C18 C19 1.520(2)
C20 C21 1.414(2)
C20 C25 1.421(2)
C21 C22 1.370(2)
C22 C23 1.414(3)
C23 C24 1.360(3)
C24 C25 1.422(2)
C25 C26 1.406(3)
C26 C27 1.363(3)
C27 C28 1.402(2)
C28 C29 1.513(2)
C31 C32 1.517(3)
C32 C33 1.511(2)
O4 C42 1.428(2)
C41 C42 1.509(3)
C42 C43 1.508(3)

loop_
_geom_hbond_atom_site_label_D
_geom_hbond_atom_site_label_H
_geom_hbond_atom_site_label_A
_geom_hbond_distance_DH
_geom_hbond_distance_HA
_geom_hbond_distance_DA
_geom_hbond_angle_DHA
_geom_hbond_site_symmetry_A
_geom_hbond_publ_flag
O3 H3 O22 0.79(3) 1.90(3) 2.6930(19) 175(3) 2_666 yes
N3 H3A O22 0.83(3) 2.18(3) 2.9634(19) 158(2) 1_655 yes
N3 H3B O3 0.84(3) 2.15(2) 2.833(2) 138(2) . yes
O4 H4 O11 0.84(3) 1.95(3) 2.776(2) 171(3) . yes
